data_7251430
loop_
_publ_author_name
'Peloquin, Andrew J.'
'Pelendage, Lahiruni'
'Alapati, Srikar'
'Hanks, Timothy'
'McMillen, Colin'
'Pennington, William'

_publ_section_title
;
 When Halogen Bonding Isn't Enough: Solvation Behavior in Cocrystals of
 Benzyltrimethylammonium Halides and 1,4-Diiodotetrafluorobenzene
;
_journal_name_full CrystEngComm
_journal_paper_doi 10.1039/D5CE00832H
_journal_year 2025
_chemical_formula_moiety 'I, C6 F4 I2, C H4 O, C10 H16 N'
_chemical_formula_sum 'C17 H20 F4 I3 N O'
_chemical_formula_weight 711.061
_space_group_crystal_system orthorhombic
_space_group_IT_number 61
_space_group_name_Hall '-P 2ac 2ab'
_space_group_name_H-M_alt 'P b c a'
_symmetry_Int_Tables_number 61
_audit_creation_date 2024-03-09
_audit_creation_method
;
Olex2 1.5
(compiled 2024.02.16 svn.r378c4104 for OlexSys, GUI svn.r6928)
;
_audit_update_record
;
2025-07-30 deposited with the CCDC.	2025-11-24 downloaded from the CCDC.
;
_cell_angle_alpha 90
_cell_angle_beta 90
_cell_angle_gamma 90
_cell_formula_units_Z 8
_cell_length_a 8.6736(4)
_cell_length_b 22.6193(10)
_cell_length_c 22.7680(11)
_cell_measurement_reflns_used 9937
_cell_measurement_temperature 100(2)
_cell_measurement_theta_max 27.52
_cell_measurement_theta_min 2.54
_cell_volume 4466.9(4)
_computing_cell_refinement 'SAINT V8.38A (Bruker AXS Inc., 2017)'
_computing_data_collection 'APEX3 v2017.3-0 (Bruker AXS Inc., 2017)'
_computing_data_reduction 'SAINT V8.38A (Bruker AXS Inc., 2017)'
_computing_molecular_graphics 'Olex2 1.5 (Dolomanov et al., 2009)'
_computing_publication_material 'Olex2 1.5 (Dolomanov et al., 2009)'
_computing_structure_refinement 'SHELXL 2018/3 (Sheldrick, 2015<i>b</i>)'
_computing_structure_solution 'SHELXT 2018/2 (Sheldrick, 2015<i>a</i>)'
_diffrn_ambient_temperature 100.0
_diffrn_measured_fraction_theta_full 0.9980
_diffrn_measured_fraction_theta_max 0.9961
_diffrn_measurement_device_type 'Bruker D8 Venture Photon 2'
_diffrn_measurement_method '\f and \w scans'
_diffrn_radiation_type MoK\a
_diffrn_radiation_wavelength 0.71073
_diffrn_reflns_av_R_equivalents 0.0604
_diffrn_reflns_av_unetI/netI 0.0287
_diffrn_reflns_Laue_measured_fraction_full 0.9980
_diffrn_reflns_Laue_measured_fraction_max 0.9961
_diffrn_reflns_limit_h_max 11
_diffrn_reflns_limit_h_min -10
_diffrn_reflns_limit_k_max 29
_diffrn_reflns_limit_k_min -28
_diffrn_reflns_limit_l_max 29
_diffrn_reflns_limit_l_min -29
_diffrn_reflns_number 49977
_diffrn_reflns_point_group_measured_fraction_full 0.9980
_diffrn_reflns_point_group_measured_fraction_max 0.9961
_diffrn_reflns_theta_full 25.2417
_diffrn_reflns_theta_max 27.52
_diffrn_reflns_theta_min 2.54
_diffrn_source 'Incoatec I\mS'
_diffrn_source_current 1.0
_diffrn_source_power 0.05
_diffrn_source_voltage 50.0
_diffrn_standards_number 0
_exptl_absorpt_coefficient_mu 4.236
_exptl_absorpt_correction_T_max 0.7456
_exptl_absorpt_correction_T_min 0.5808
_exptl_absorpt_correction_type multi-scan
_exptl_absorpt_process_details
;
SADABS-2014/5 (Bruker,2014/5) was used for absorption correction.
wR2(int) was 0.0881 before and 0.0679 after correction.
The Ratio of minimum to maximum transmission is 0.7790.
The \l/2 correction factor is Not present.
;
_exptl_crystal_colour colourless
_exptl_crystal_colour_primary colourless
_exptl_crystal_density_diffrn 2.115
_exptl_crystal_density_meas ?
_exptl_crystal_density_method 'not measured'
_exptl_crystal_description column
_exptl_crystal_F_000 2648.068
_exptl_crystal_size_max 0.176
_exptl_crystal_size_mid 0.072
_exptl_crystal_size_min 0.034
_exptl_transmission_factor_max 'not measured'
_exptl_transmission_factor_min 'not measured'
_refine_diff_density_max 4.6521
_refine_diff_density_min -1.9638
_refine_diff_density_rms 0.3085
_refine_ls_d_res_high 0.7691
_refine_ls_d_res_low 8.0233
_refine_ls_goodness_of_fit_ref 1.0783
_refine_ls_hydrogen_treatment mixed
_refine_ls_matrix_type full
_refine_ls_number_constraints 29
_refine_ls_number_parameters 243
_refine_ls_number_reflns 5124
_refine_ls_number_restraints 0
_refine_ls_restrained_S_all 1.0783
_refine_ls_R_factor_all 0.0617
_refine_ls_R_factor_gt 0.0490
_refine_ls_shift/su_max -0.0007
_refine_ls_shift/su_mean 0.0001
_refine_ls_structure_factor_coef Fsqd
_refine_ls_weighting_details 'w=1/[\s^2^(Fo^2^)+(0.0503P)^2^+91.8039P] where P=(Fo^2^+2Fc^2^)/3'
_refine_ls_weighting_scheme calc
_refine_ls_wR_factor_gt 0.1214
_refine_ls_wR_factor_ref 0.1359
_reflns_Friedel_coverage 0.0
_reflns_limit_h_max 11
_reflns_limit_h_min 0
_reflns_limit_k_max 29
_reflns_limit_k_min 0
_reflns_limit_l_max 29
_reflns_limit_l_min 0
_reflns_number_gt 4264
_reflns_number_total 5124
_reflns_threshold_expression I>=2u(I)
_cod_data_source_file d5ce00832h2.cif
_cod_data_source_block NMe3BzI_pF4DIB_MeOH
_cod_depositor_comments
;
The following automatic conversions were performed:

data item '_exptl_crystal_density_meas' value 'not measured' was
changed to '?' -- the value is perceived as not measured.

Automatic conversion script
Id: cif_fix_values 8170 2020-07-09 18:12:32Z antanas 
;
_cod_database_code 7251430
_olex2_refinement_description
;
1.a Secondary CH2 refined with riding coordinates:
 C1(H1a,H1b)
1.b Aromatic/amide H refined with riding coordinates:
 C3(H3), C4(H4), C5(H5), C6(H6), C7(H7)
1.c Idealised Me refined as rotating group:
 C17(H17a,H17b,H17c), C8(H8a,H8b,H8c), C9(H9a,H9b,H9c), C10(H10a,H10b,H10c)
;
_olex2_submission_special_instructions 'No special instructions were received'

loop_
_space_group_symop_id
_space_group_symop_operation_xyz
1 x,y,z
2 x+1/2,-y+1/2,-z
3 -x,y+1/2,-z+1/2
4 -x+1/2,-y,z+1/2
5 -x,-y,-z
6 -x-1/2,y-1/2,z
7 x,-y-1/2,z-1/2
8 x-1/2,y,-z-1/2

loop_
_atom_site_label
_atom_site_type_symbol
_atom_site_fract_x
_atom_site_fract_y
_atom_site_fract_z
_atom_site_U_iso_or_equiv
_atom_site_adp_type
_atom_site_occupancy
_atom_site_refinement_flags_posn
I1 I 0.07905(6) 0.77231(2) 0.82637(2) 0.02001(14) Uani 1.000000 .
I2 I 0.27072(6) 0.64542(2) 0.78807(2) 0.01881(13) Uani 1.000000 .
I3 I 0.70868(6) 0.39381(2) 0.71775(2) 0.01977(13) Uani 1.000000 .
F1 F 0.4694(6) 0.5549(2) 0.8668(2) 0.0300(11) Uani 1.000000 .
F2 F 0.6402(6) 0.4610(2) 0.8401(2) 0.0303(11) Uani 1.000000 .
F3 F 0.5056(6) 0.4829(2) 0.64017(19) 0.0267(10) Uani 1.000000 .
F4 F 0.3354(6) 0.5769(2) 0.66655(19) 0.0246(10) Uani 1.000000 .
C11 C 0.3981(8) 0.5683(3) 0.7676(3) 0.0169(14) Uani 1.000000 .
C12 C 0.4766(9) 0.5378(3) 0.8106(3) 0.0188(14) Uani 1.000000 .
C13 C 0.5643(9) 0.4899(3) 0.7960(3) 0.0203(15) Uani 1.000000 .
C14 C 0.5774(9) 0.4689(3) 0.7393(3) 0.0189(14) Uani 1.000000 .
C15 C 0.4982(9) 0.4999(3) 0.6958(3) 0.0197(15) Uani 1.000000 .
C16 C 0.4110(9) 0.5489(4) 0.7107(3) 0.0205(15) Uani 1.000000 .
O1 O 0.1696(10) 0.6589(3) 0.4625(3) 0.0380(16) Uani 1.000000 .
H1 H 0.151(18) 0.665(7) 0.428(7) 0.08(5) Uiso 1.000000 .
C17 C 0.1920(16) 0.5960(4) 0.4609(5) 0.050(3) Uani 1.000000 .
H17a H 0.284(6) 0.5869(5) 0.438(3) 0.075(5) Uiso 1.000000 GR
H17b H 0.206(10) 0.5812(7) 0.5010(6) 0.075(5) Uiso 1.000000 GR
H17c H 0.102(5) 0.5772(5) 0.443(4) 0.075(5) Uiso 1.000000 GR
N1 N 0.1202(7) 0.7440(3) 0.5997(3) 0.0185(13) Uani 1.000000 .
C1 C 0.2378(9) 0.7686(3) 0.5565(3) 0.0173(14) Uani 1.000000 .
H1a H 0.3379(9) 0.7729(3) 0.5769(3) 0.0208(17) Uiso 1.000000 R
H1b H 0.2523(9) 0.7396(3) 0.5244(3) 0.0208(17) Uiso 1.000000 R
C2 C 0.1950(9) 0.8270(4) 0.5301(3) 0.0205(15) Uani 1.000000 .
C3 C 0.2420(11) 0.8794(4) 0.5561(4) 0.0302(19) Uani 1.000000 .
H3 H 0.2969(11) 0.8783(4) 0.5922(4) 0.036(2) Uiso 1.000000 R
C4 C 0.2091(13) 0.9339(4) 0.5297(4) 0.039(2) Uani 1.000000 .
H4 H 0.2411(13) 0.9696(4) 0.5481(4) 0.047(3) Uiso 1.000000 R
C5 C 0.1300(12) 0.9358(4) 0.4769(4) 0.036(2) Uani 1.000000 .
H5 H 0.1061(12) 0.9728(4) 0.4594(4) 0.043(3) Uiso 1.000000 R
C6 C 0.0860(11) 0.8840(4) 0.4497(4) 0.033(2) Uani 1.000000 .
H6 H 0.0343(11) 0.8853(4) 0.4129(4) 0.039(2) Uiso 1.000000 R
C7 C 0.1168(10) 0.8300(4) 0.4758(3) 0.0243(16) Uani 1.000000 .
H7 H 0.0850(10) 0.7946(4) 0.4569(3) 0.029(2) Uiso 1.000000 R
C8 C -0.0329(10) 0.7337(4) 0.5703(4) 0.0279(18) Uani 1.000000 .
H8a H -0.0190(16) 0.707(2) 0.5366(18) 0.042(3) Uiso 1.000000 GR
H8b H -0.105(3) 0.716(3) 0.5983(9) 0.042(3) Uiso 1.000000 GR
H8c H -0.075(4) 0.7716(5) 0.557(3) 0.042(3) Uiso 1.000000 GR
C9 C 0.0977(10) 0.7838(4) 0.6518(3) 0.0244(17) Uani 1.000000 .
H9a H 0.069(7) 0.8235(8) 0.6382(4) 0.037(3) Uiso 1.000000 GR
H9b H 0.015(5) 0.7680(16) 0.6767(15) 0.037(3) Uiso 1.000000 GR
H9c H 0.194(2) 0.786(2) 0.6743(16) 0.037(3) Uiso 1.000000 GR
C10 C 0.1809(10) 0.6854(4) 0.6209(4) 0.0256(17) Uani 1.000000 .
H10a H 0.107(4) 0.6680(13) 0.649(2) 0.038(3) Uiso 1.000000 GR
H10b H 0.194(7) 0.6588(10) 0.5874(5) 0.038(3) Uiso 1.000000 GR
H10c H 0.280(4) 0.6913(5) 0.640(2) 0.038(3) Uiso 1.000000 GR

loop_
_atom_site_aniso_label
_atom_site_aniso_U_11
_atom_site_aniso_U_22
_atom_site_aniso_U_33
_atom_site_aniso_U_12
_atom_site_aniso_U_13
_atom_site_aniso_U_23
I1 0.0175(2) 0.0221(2) 0.0204(2) 0.00008(18) 0.00177(18) 0.00129(18)
I2 0.0166(2) 0.0196(2) 0.0203(2) -0.00185(18) -0.00116(17) -0.00113(17)
I3 0.0159(2) 0.0172(2) 0.0262(3) -0.00215(18) -0.00144(18) 0.00010(18)
F1 0.039(3) 0.030(3) 0.021(2) 0.008(2) -0.001(2) -0.0011(19)
F2 0.039(3) 0.027(2) 0.024(2) 0.007(2) -0.012(2) 0.004(2)
F3 0.035(3) 0.030(3) 0.016(2) 0.006(2) 0.0001(19) -0.0023(18)
F4 0.025(2) 0.028(2) 0.021(2) 0.001(2) -0.0039(19) 0.0021(18)
C11 0.012(3) 0.016(3) 0.023(4) -0.004(3) 0.000(3) -0.003(3)
C12 0.015(3) 0.026(4) 0.015(3) 0.000(3) -0.003(3) -0.002(3)
C13 0.021(4) 0.016(3) 0.024(4) -0.004(3) -0.007(3) 0.006(3)
C14 0.019(4) 0.020(3) 0.019(4) -0.004(3) -0.001(3) 0.002(3)
C15 0.017(4) 0.022(4) 0.020(3) -0.001(3) 0.002(3) 0.000(3)
C16 0.014(4) 0.027(4) 0.021(4) 0.000(3) -0.005(3) 0.004(3)
O1 0.059(5) 0.028(3) 0.027(3) -0.000(3) -0.005(3) -0.003(3)
C17 0.084(9) 0.022(5) 0.044(6) 0.010(5) -0.012(6) -0.004(4)
N1 0.015(3) 0.024(3) 0.017(3) -0.001(2) 0.002(2) 0.001(2)
C1 0.014(3) 0.023(4) 0.014(3) 0.002(3) 0.001(3) -0.000(3)
C2 0.014(3) 0.027(4) 0.020(4) 0.004(3) -0.002(3) -0.002(3)
C3 0.039(5) 0.033(5) 0.018(4) 0.008(4) -0.004(4) -0.000(3)
C4 0.064(7) 0.020(4) 0.033(5) 0.007(4) -0.008(5) -0.000(4)
C5 0.047(6) 0.029(5) 0.032(5) 0.008(4) -0.001(4) 0.011(4)
C6 0.032(5) 0.043(5) 0.022(4) 0.008(4) -0.005(4) 0.006(4)
C7 0.023(4) 0.035(4) 0.015(3) -0.000(3) -0.002(3) -0.003(3)
C8 0.015(4) 0.044(5) 0.025(4) -0.004(3) -0.005(3) 0.010(3)
C9 0.027(4) 0.028(4) 0.018(4) 0.001(3) 0.007(3) -0.001(3)
C10 0.022(4) 0.028(4) 0.026(4) 0.004(3) -0.002(3) 0.003(3)

loop_
_atom_type_symbol
_atom_type_scat_dispersion_real
_atom_type_scat_dispersion_imag
_atom_type_scat_Cromer_Mann_a1
_atom_type_scat_Cromer_Mann_a2
_atom_type_scat_Cromer_Mann_a3
_atom_type_scat_Cromer_Mann_a4
_atom_type_scat_Cromer_Mann_b1
_atom_type_scat_Cromer_Mann_b2
_atom_type_scat_Cromer_Mann_b3
_atom_type_scat_Cromer_Mann_b4
_atom_type_scat_Cromer_Mann_c
_atom_type_scat_source
_atom_type_scat_dispersion_source
C 0.00313 0.00162 2.31000 1.02000 1.58860 0.86500 20.84390 10.20750 0.56870 51.65120 0.21560 'International Tables Volume C Table 6.1.1.4 (pp. 500-502)' 'Brennan, Cowan, Rev. Sci. Instrum., 1992, 63, 850'
F 0.01756 0.01033 3.53920 2.64120 1.51700 1.02430 10.28250 4.29440 0.26150 26.14760 0.27760 'International Tables Volume C Table 6.1.1.4 (pp. 500-502)' 'Brennan, Cowan, Rev. Sci. Instrum., 1992, 63, 850'
H 0.00000 0.00000 0.49300 0.32291 0.14019 0.04081 10.51090 26.12570 3.14236 57.79970 0.00304 'International Tables Volume C Table 6.1.1.4 (pp. 500-502)' 'Brennan, Cowan, Rev. Sci. Instrum., 1992, 63, 850'
I -0.43777 1.82087 20.14720 18.99490 7.51380 2.27350 4.34700 0.38140 27.76600 66.87760 4.07120 'International Tables Volume C Table 6.1.1.4 (pp. 500-502)' 'Brennan, Cowan, Rev. Sci. Instrum., 1992, 63, 850'
N 0.00612 0.00332 12.21260 3.13220 2.01250 1.16630 0.00570 9.89330 28.99750 0.58260 -11.52900 'International Tables Volume C Table 6.1.1.4 (pp. 500-502)' 'Brennan, Cowan, Rev. Sci. Instrum., 1992, 63, 850'
O 0.01085 0.00610 3.04850 2.28680 1.54630 0.86700 13.27710 5.70110 0.32390 32.90890 0.25080 'International Tables Volume C Table 6.1.1.4 (pp. 500-502)' 'Brennan, Cowan, Rev. Sci. Instrum., 1992, 63, 850'

loop_
_geom_angle_atom_site_label_1
_geom_angle_atom_site_label_2
_geom_angle_atom_site_label_3
_geom_angle
_geom_angle_site_symmetry_1
_geom_angle_site_symmetry_3
_geom_angle_publ_flag
C12 C11 I2 121.0(5) . . ?
C16 C11 I2 120.9(6) . . ?
C16 C11 C12 118.0(7) . . ?
C11 C12 F1 120.7(7) . . ?
C13 C12 F1 119.2(7) . . ?
C13 C12 C11 120.1(7) . . ?
C12 C13 F2 118.1(7) . . ?
C14 C13 F2 118.8(7) . . ?
C14 C13 C12 123.0(7) . . ?
C13 C14 I3 122.7(6) . . ?
C15 C14 I3 120.5(5) . . ?
C15 C14 C13 116.8(7) . . ?
C14 C15 F3 120.5(7) . . ?
C16 C15 F3 119.5(7) . . ?
C16 C15 C14 119.9(7) . . ?
C11 C16 F4 120.8(7) . . ?
C15 C16 F4 117.2(7) . . ?
C15 C16 C11 122.1(7) . . ?
C17 O1 H1 100(11) . . ?
H17a C17 O1 109.5 . . ?
H17b C17 O1 109.5 . . ?
H17b C17 H17a 109.5 . . ?
H17c C17 O1 109.5 . . ?
H17c C17 H17a 109.5 . . ?
H17c C17 H17b 109.5 . . ?
C8 N1 C1 111.1(6) . . ?
C9 N1 C1 112.2(6) . . ?
C9 N1 C8 109.2(6) . . ?
C10 N1 C1 107.2(6) . . ?
C10 N1 C8 108.4(6) . . ?
C10 N1 C9 108.7(6) . . ?
H1a C1 N1 108.6(4) . . ?
H1b C1 N1 108.6(4) . . ?
H1b C1 H1a 107.6 . . ?
C2 C1 N1 114.6(6) . . ?
C2 C1 H1a 108.6(4) . . ?
C2 C1 H1b 108.6(4) . . ?
C3 C2 C1 120.6(7) . . ?
C7 C2 C1 120.9(7) . . ?
C7 C2 C3 118.3(8) . . ?
H3 C3 C2 119.7(5) . . ?
C4 C3 C2 120.6(8) . . ?
C4 C3 H3 119.7(5) . . ?
H4 C4 C3 120.0(5) . . ?
C5 C4 C3 120.0(9) . . ?
C5 C4 H4 120.0(5) . . ?
H5 C5 C4 120.0(5) . . ?
C6 C5 C4 120.0(8) . . ?
C6 C5 H5 120.0(5) . . ?
H6 C6 C5 119.9(5) . . ?
C7 C6 C5 120.2(8) . . ?
C7 C6 H6 119.9(5) . . ?
C6 C7 C2 120.8(8) . . ?
H7 C7 C2 119.6(5) . . ?
H7 C7 C6 119.6(5) . . ?
H8a C8 N1 109.5 . . ?
H8b C8 N1 109.5 . . ?
H8b C8 H8a 109.5 . . ?
H8c C8 N1 109.5 . . ?
H8c C8 H8a 109.5 . . ?
H8c C8 H8b 109.5 . . ?
H9a C9 N1 109.5 . . ?
H9b C9 N1 109.5 . . ?
H9b C9 H9a 109.5 . . ?
H9c C9 N1 109.5 . . ?
H9c C9 H9a 109.5 . . ?
H9c C9 H9b 109.5 . . ?
H10a C10 N1 109.5 . . ?
H10b C10 N1 109.5 . . ?
H10b C10 H10a 109.5 . . ?
H10c C10 N1 109.5 . . ?
H10c C10 H10a 109.5 . . ?
H10c C10 H10b 109.5 . . ?

loop_
_geom_bond_atom_site_label_1
_geom_bond_atom_site_label_2
_geom_bond_distance
_geom_bond_site_symmetry_2
_geom_bond_publ_flag
I2 C11 2.116(7) . ?
I3 C14 2.103(8) . ?
F1 C12 1.340(8) . ?
F2 C13 1.366(8) . ?
F3 C15 1.326(9) . ?
F4 C16 1.356(8) . ?
C11 C12 1.377(10) . ?
C11 C16 1.373(10) . ?
C12 C13 1.365(11) . ?
C13 C14 1.382(11) . ?
C14 C15 1.393(10) . ?
C15 C16 1.385(11) . ?
O1 H1 0.81(15) . ?
O1 C17 1.435(11) . ?
C17 H17a 0.9800 . ?
C17 H17b 0.9800 . ?
C17 H17c 0.9800 . ?
N1 C1 1.523(9) . ?
N1 C8 1.506(10) . ?
N1 C9 1.502(10) . ?
N1 C10 1.505(10) . ?
C1 H1a 0.9900 . ?
C1 H1b 0.9900 . ?
C1 C2 1.498(11) . ?
C2 C3 1.387(12) . ?
C2 C7 1.411(10) . ?
C3 H3 0.9500 . ?
C3 C4 1.400(12) . ?
C4 H4 0.9500 . ?
C4 C5 1.385(13) . ?
C5 H5 0.9500 . ?
C5 C6 1.380(14) . ?
C6 H6 0.9500 . ?
C6 C7 1.383(12) . ?
C7 H7 0.9500 . ?
C8 H8a 0.9800 . ?
C8 H8b 0.9800 . ?
C8 H8c 0.9800 . ?
C9 H9a 0.9800 . ?
C9 H9b 0.9800 . ?
C9 H9c 0.9800 . ?
C10 H10a 0.9800 . ?
C10 H10b 0.9800 . ?
C10 H10c 0.9800 . ?

loop_
_geom_torsion_atom_site_label_1
_geom_torsion_atom_site_label_2
_geom_torsion_atom_site_label_3
_geom_torsion_atom_site_label_4
_geom_torsion
_geom_torsion_site_symmetry_1
_geom_torsion_site_symmetry_2
_geom_torsion_site_symmetry_3
_geom_torsion_site_symmetry_4
_geom_torsion_publ_flag
I2 C11 C12 F1 2.6(6) . . . . ?
I2 C11 C12 C13 -176.7(6) . . . . ?
I2 C11 C16 F4 -3.7(6) . . . . ?
I2 C11 C16 C15 177.6(6) . . . . ?
I3 C14 C13 F2 0.3(7) . . . . ?
I3 C14 C13 C12 -178.5(6) . . . . ?
I3 C14 C15 F3 -0.6(6) . . . . ?
I3 C14 C15 C16 179.4(6) . . . . ?
F1 C12 C11 C16 179.4(7) . . . . ?
F1 C12 C13 F2 0.7(8) . . . . ?
F1 C12 C13 C14 179.5(7) . . . . ?
F2 C13 C12 C11 -180.0(7) . . . . ?
F2 C13 C14 C15 -179.9(7) . . . . ?
F3 C15 C14 C13 179.5(7) . . . . ?
F3 C15 C16 F4 0.7(8) . . . . ?
F3 C15 C16 C11 179.4(7) . . . . ?
F4 C16 C11 C12 179.4(7) . . . . ?
F4 C16 C15 C14 -179.3(6) . . . . ?
C11 C12 C13 C14 -1.2(9) . . . . ?
C11 C16 C15 C14 -0.6(9) . . . . ?
C12 C13 C14 C15 1.4(9) . . . . ?
C13 C14 C15 C16 -0.5(8) . . . . ?
N1 C1 C2 C3 91.5(7) . . . . ?
N1 C1 C2 C7 -93.5(7) . . . . ?
C1 C2 C3 C4 176.5(9) . . . . ?
C1 C2 C7 C6 -175.9(8) . . . . ?
C2 C3 C4 C5 -0.5(11) . . . . ?
C2 C7 C6 C5 -0.7(10) . . . . ?
C3 C4 C5 C6 -1.2(13) . . . . ?
C4 C5 C6 C7 1.8(12) . . . . ?
